data_1502954
loop_
_publ_author_name
'Gimeno, Ana'
'Medio-Sim\'on, Mercedes'
'de Arellano, Carmen Ram\'irez'
'Asensio, Gregorio'
'Cuenca, Ana B.'

_publ_section_title
;
 NHC-stabilized gold(I) complexes: suitable catalysts for 6-exo-dig
 heterocyclization of 1-(o-ethynylaryl)ureas.
;
_journal_issue 9
_journal_name_full 'Organic letters'
_journal_page_first 1900
_journal_page_last 1903
_journal_paper_doi 10.1021/ol100595s
_journal_volume 12
_journal_year 2010
_chemical_formula_sum 'C21 H16 N2 O'
_chemical_formula_weight 312.3702
_chemical_name_systematic
; 
 ? 
;
_space_group_IT_number 14
_symmetry_cell_setting monoclinic
_symmetry_space_group_name_Hall '-P 2ybc'
_symmetry_space_group_name_H-M 'P 1 21/c 1'
_atom_sites_solution_hydrogens geom
_atom_sites_solution_primary direct
_atom_sites_solution_secondary difmap
_audit_creation_method SHELXL-97
_cell_angle_alpha 90.00
_cell_angle_beta 95.711(6)
_cell_angle_gamma 90.00
_cell_formula_units_Z 4
_cell_length_a 10.9222(7)
_cell_length_b 14.7060(10)
_cell_length_c 9.8615(7)
_cell_measurement_reflns_used 4548
_cell_measurement_temperature 120(2)
_cell_measurement_theta_max 32.3095
_cell_measurement_theta_min 2.3234
_cell_volume 1576.11(19)
_computing_cell_refinement
; 
 CrysAlisPro, Oxford Diffraction Ltd.,
Version 1.171.33.52 (release 06-11-2009 CrysAlis171 .NET)
(compiled Nov  6 2009,16:24:50)

;
_computing_data_collection
; 
 CrysAlisPro, Oxford Diffraction Ltd.,
Version 1.171.33.52 (release 06-11-2009 CrysAlis171 .NET)
(compiled Nov  6 2009,16:24:50)

;
_computing_data_reduction
; 
 CrysAlisPro, Oxford Diffraction Ltd.,
Version 1.171.33.52 (release 06-11-2009 CrysAlis171 .NET)
(compiled Nov  6 2009,16:24:50)
;
_computing_molecular_graphics 'Bruker SHELXTL'
_computing_publication_material 'Bruker SHELXTL'
_computing_structure_refinement 'SHELXL-97 (Sheldrick, 1997)'
_computing_structure_solution 'SHELXS-97 (Sheldrick, 1990)'
_diffrn_ambient_temperature 120(2)
_diffrn_detector_area_resol_mean 16.0267
_diffrn_measured_fraction_theta_full 1.000
_diffrn_measured_fraction_theta_max 1.000
_diffrn_measurement_device_type 'Xcalibur, Sapphire3, Gemini'
_diffrn_measurement_method '\w scans'
_diffrn_radiation_monochromator graphite
_diffrn_radiation_source 'fine-focus sealed tube'
_diffrn_radiation_type MoK\a
_diffrn_radiation_wavelength 0.71073
_diffrn_reflns_av_R_equivalents 0.0797
_diffrn_reflns_av_sigmaI/netI 0.1041
_diffrn_reflns_limit_h_max 15
_diffrn_reflns_limit_h_min -15
_diffrn_reflns_limit_k_max 21
_diffrn_reflns_limit_k_min -21
_diffrn_reflns_limit_l_max 13
_diffrn_reflns_limit_l_min -14
_diffrn_reflns_number 27377
_diffrn_reflns_theta_full 30.51
_diffrn_reflns_theta_max 30.51
_diffrn_reflns_theta_min 2.33
_exptl_absorpt_coefficient_mu 0.082
_exptl_absorpt_correction_T_max 1.00000
_exptl_absorpt_correction_T_min 0.94208
_exptl_absorpt_correction_type multi-scan
_exptl_absorpt_process_details
; 
CrysAlisPro, Oxford Diffraction Ltd.,
Version 1.171.33.52 (release 06-11-2009 CrysAlis171 .NET)
(compiled Nov  6 2009,16:24:50)
Empirical absorption correction using spherical harmonics,
 implemented in SCALE3 ABSPACK scaling algorithm.
;
_exptl_crystal_colour colourless
_exptl_crystal_density_diffrn 1.316
_exptl_crystal_density_method 'not measured'
_exptl_crystal_description lath
_exptl_crystal_F_000 656
_exptl_crystal_size_max 0.38
_exptl_crystal_size_mid 0.06
_exptl_crystal_size_min 0.06
_refine_diff_density_max 0.215
_refine_diff_density_min -0.268
_refine_diff_density_rms 0.044
_refine_ls_extinction_method none
_refine_ls_goodness_of_fit_ref 0.864
_refine_ls_hydrogen_treatment mixed
_refine_ls_matrix_type full
_refine_ls_number_parameters 221
_refine_ls_number_reflns 4804
_refine_ls_number_restraints 18
_refine_ls_restrained_S_all 0.863
_refine_ls_R_factor_all 0.0910
_refine_ls_R_factor_gt 0.0416
_refine_ls_shift/su_max 0.001
_refine_ls_shift/su_mean 0.000
_refine_ls_structure_factor_coef Fsqd
_refine_ls_weighting_details 'calc w=1/[\s^2^(Fo^2^)+(0.0200P)^2^+0.0000P] where P=(Fo^2^+2Fc^2^)/3'
_refine_ls_weighting_scheme calc
_refine_ls_wR_factor_gt 0.0627
_refine_ls_wR_factor_ref 0.0669
_reflns_number_gt 2515
_reflns_number_total 4804
_reflns_threshold_expression >2sigma(I)
_cod_data_source_file ol100595s_si_003.cif
_cod_data_source_block me156452_Compound_3b
_cod_original_cell_volume 1576.11(18)
_cod_original_sg_symbol_H-M P2(1)/c
_cod_database_code 1502954

loop_
_symmetry_equiv_pos_as_xyz
'x, y, z'
'-x, y+1/2, -z+1/2'
'-x, -y, -z'
'x, -y-1/2, z-1/2'

loop_
_atom_site_label
_atom_site_type_symbol
_atom_site_fract_x
_atom_site_fract_y
_atom_site_fract_z
_atom_site_U_iso_or_equiv
_atom_site_adp_type
_atom_site_occupancy
_atom_site_symmetry_multiplicity
_atom_site_calc_flag
_atom_site_refinement_flags
O2 O 0.48792(7) 0.22121(5) 0.43832(8) 0.0222(2) Uani 1 1 d U
N1 N 0.58416(9) 0.32496(6) 0.58579(9) 0.0178(2) Uani 1 1 d U
N3 N 0.42274(9) 0.23790(6) 0.65011(10) 0.0175(2) Uani 1 1 d U
H3N H 0.4457(11) 0.2600(8) 0.7335(12) 0.028(4) Uiso 1 1 d .
C1 C 0.49422(10) 0.25769(8) 0.55029(12) 0.0178(3) Uani 1 1 d U
C2 C 0.57721(11) 0.39978(8) 0.67473(11) 0.0179(3) Uani 1 1 d .
C3 C 0.69302(11) 0.42926(8) 0.71286(12) 0.0226(3) Uani 1 1 d .
H3 H 0.7143 0.4783 0.7734 0.027 Uiso 1 1 calc R
C4 C 0.77794(11) 0.37482(8) 0.64746(12) 0.0204(3) Uani 1 1 d .
C5 C 0.90594(11) 0.37576(9) 0.64600(12) 0.0261(3) Uani 1 1 d .
H5 H 0.9550 0.4176 0.7011 0.031 Uiso 1 1 calc R
C6 C 0.95965(11) 0.31534(9) 0.56376(13) 0.0292(3) Uani 1 1 d .
H6 H 1.0465 0.3154 0.5625 0.035 Uiso 1 1 calc R
C7 C 0.88831(11) 0.25384(9) 0.48190(12) 0.0275(3) Uani 1 1 d .
H7 H 0.9277 0.2133 0.4251 0.033 Uiso 1 1 calc R
C8 C 0.76165(11) 0.25057(8) 0.48159(12) 0.0225(3) Uani 1 1 d .
H8 H 0.7132 0.2086 0.4262 0.027 Uiso 1 1 calc R
C9 C 0.70876(10) 0.31140(8) 0.56585(11) 0.0188(3) Uani 1 1 d .
C21 C 0.46130(11) 0.44566(8) 0.69681(12) 0.0202(3) Uani 1 1 d .
C22 C 0.35702(11) 0.44179(8) 0.60296(13) 0.0252(3) Uani 1 1 d .
H22 H 0.3575 0.4046 0.5242 0.030 Uiso 1 1 calc R
C23 C 0.25286(12) 0.49153(9) 0.62335(14) 0.0332(3) Uani 1 1 d .
H23 H 0.1817 0.4871 0.5599 0.040 Uiso 1 1 calc R
C24 C 0.25191(13) 0.54769(9) 0.73589(15) 0.0369(4) Uani 1 1 d .
H24 H 0.1810 0.5828 0.7489 0.044 Uiso 1 1 calc R
C25 C 0.35454(14) 0.55238(9) 0.82890(15) 0.0347(4) Uani 1 1 d .
H25 H 0.3541 0.5909 0.9062 0.042 Uiso 1 1 calc R
C26 C 0.45783(12) 0.50168(8) 0.81069(13) 0.0263(3) Uani 1 1 d .
H26 H 0.5275 0.5049 0.8764 0.032 Uiso 1 1 calc R
C31 C 0.31179(10) 0.18694(8) 0.63795(11) 0.0172(3) Uani 1 1 d .
C32 C 0.27228(10) 0.13515(8) 0.52429(12) 0.0205(3) Uani 1 1 d .
H32 H 0.3216 0.1302 0.4505 0.025 Uiso 1 1 calc R
C33 C 0.16000(11) 0.09068(8) 0.51973(13) 0.0244(3) Uani 1 1 d .
H33 H 0.1319 0.0564 0.4411 0.029 Uiso 1 1 calc R
C34 C 0.08842(11) 0.09524(8) 0.62690(13) 0.0259(3) Uani 1 1 d .
H34 H 0.0116 0.0645 0.6223 0.031 Uiso 1 1 calc R
C35 C 0.12963(11) 0.14502(8) 0.74120(13) 0.0258(3) Uani 1 1 d .
H35 H 0.0816 0.1478 0.8163 0.031 Uiso 1 1 calc R
C36 C 0.24051(11) 0.19087(8) 0.74681(12) 0.0214(3) Uani 1 1 d .
H36 H 0.2681 0.2252 0.8255 0.026 Uiso 1 1 calc R

loop_
_atom_site_aniso_label
_atom_site_aniso_U_11
_atom_site_aniso_U_22
_atom_site_aniso_U_33
_atom_site_aniso_U_23
_atom_site_aniso_U_13
_atom_site_aniso_U_12
O2 0.0239(5) 0.0282(5) 0.0144(4) -0.0033(4) 0.0020(4) -0.0025(4)
N1 0.0183(5) 0.0167(5) 0.0187(5) -0.0012(4) 0.0038(4) -0.0020(4)
N3 0.0198(6) 0.0203(6) 0.0125(5) -0.0015(4) 0.0017(4) -0.0039(4)
C1 0.0180(6) 0.0180(7) 0.0170(6) 0.0019(5) 0.0000(5) 0.0023(5)
C2 0.0239(7) 0.0162(6) 0.0141(6) 0.0006(5) 0.0043(5) -0.0020(5)
C3 0.0277(7) 0.0217(7) 0.0184(6) -0.0016(5) 0.0015(5) -0.0051(6)
C4 0.0215(7) 0.0218(7) 0.0181(6) 0.0038(5) 0.0029(5) -0.0035(5)
C5 0.0219(7) 0.0304(8) 0.0254(7) 0.0039(6) -0.0008(6) -0.0050(6)
C6 0.0179(7) 0.0386(9) 0.0314(8) 0.0091(7) 0.0041(6) 0.0013(6)
C7 0.0262(8) 0.0299(8) 0.0276(7) 0.0045(6) 0.0092(6) 0.0065(6)
C8 0.0237(7) 0.0216(7) 0.0225(7) 0.0022(5) 0.0048(5) -0.0002(6)
C9 0.0190(7) 0.0199(7) 0.0179(6) 0.0058(5) 0.0037(5) -0.0001(5)
C21 0.0242(7) 0.0145(6) 0.0231(7) 0.0036(5) 0.0075(5) -0.0024(5)
C22 0.0287(8) 0.0220(7) 0.0254(7) 0.0054(6) 0.0050(6) 0.0013(6)
C23 0.0283(8) 0.0336(9) 0.0383(8) 0.0152(7) 0.0057(6) 0.0054(7)
C24 0.0385(9) 0.0262(8) 0.0499(10) 0.0150(7) 0.0229(8) 0.0115(7)
C25 0.0447(9) 0.0195(7) 0.0439(9) -0.0018(6) 0.0243(8) -0.0007(7)
C26 0.0301(8) 0.0210(7) 0.0292(7) -0.0021(6) 0.0103(6) -0.0050(6)
C31 0.0168(6) 0.0155(6) 0.0190(6) 0.0020(5) 0.0013(5) 0.0000(5)
C32 0.0216(7) 0.0205(7) 0.0194(6) 0.0002(5) 0.0019(5) -0.0004(6)
C33 0.0249(7) 0.0222(7) 0.0253(7) -0.0035(6) -0.0022(6) -0.0026(6)
C34 0.0176(7) 0.0223(7) 0.0375(8) 0.0005(6) 0.0012(6) -0.0032(6)
C35 0.0216(7) 0.0267(8) 0.0306(8) 0.0005(6) 0.0101(6) 0.0004(6)
C36 0.0229(7) 0.0220(7) 0.0193(6) -0.0022(5) 0.0024(5) -0.0009(6)

loop_
_atom_type_symbol
_atom_type_description
_atom_type_scat_dispersion_real
_atom_type_scat_dispersion_imag
_atom_type_scat_source
C C 0.0033 0.0016 'International Tables Vol C Tables 4.2.6.8 and 6.1.1.4'
H H 0.0000 0.0000 'International Tables Vol C Tables 4.2.6.8 and 6.1.1.4'
N N 0.0061 0.0033 'International Tables Vol C Tables 4.2.6.8 and 6.1.1.4'
O O 0.0106 0.0060 'International Tables Vol C Tables 4.2.6.8 and 6.1.1.4'

loop_
_geom_angle_atom_site_label_1
_geom_angle_atom_site_label_2
_geom_angle_atom_site_label_3
_geom_angle
C9 N1 C1 121.58(9)
C9 N1 C2 108.00(9)
C1 N1 C2 128.28(10)
C1 N3 C31 127.16(10)
O2 C1 N3 125.45(11)
O2 C1 N1 120.38(10)
N3 C1 N1 114.15(10)
C3 C2 N1 108.36(10)
C3 C2 C21 127.32(11)
N1 C2 C21 123.32(10)
C2 C3 C4 109.02(10)
C5 C4 C9 118.84(11)
C5 C4 C3 133.94(11)
C9 C4 C3 107.17(10)
C6 C5 C4 119.04(12)
C5 C6 C7 120.90(12)
C8 C7 C6 121.59(12)
C7 C8 C9 116.90(12)
C8 C9 C4 122.71(11)
C8 C9 N1 129.89(11)
C4 C9 N1 107.37(10)
C22 C21 C26 118.15(12)
C22 C21 C2 122.76(11)
C26 C21 C2 118.86(11)
C23 C22 C21 120.70(12)
C22 C23 C24 120.24(13)
C25 C24 C23 119.55(13)
C24 C25 C26 120.55(13)
C25 C26 C21 120.79(12)
C32 C31 C36 119.60(11)
C32 C31 N3 123.51(11)
C36 C31 N3 116.89(10)
C33 C32 C31 119.20(11)
C34 C33 C32 121.33(12)
C33 C34 C35 119.22(12)
C34 C35 C36 120.28(12)
C35 C36 C31 120.34(11)

loop_
_geom_bond_atom_site_label_1
_geom_bond_atom_site_label_2
_geom_bond_distance
O2 C1 1.2234(13)
N1 C9 1.4085(14)
N1 C1 1.4135(14)
N1 C2 1.4138(14)
N3 C1 1.3476(14)
N3 C31 1.4197(14)
C2 C3 1.3544(15)
C2 C21 1.4698(16)
C3 C4 1.4270(16)
C4 C5 1.3996(16)
C4 C9 1.4026(15)
C5 C6 1.3735(17)
C6 C7 1.3970(17)
C7 C8 1.3840(16)
C8 C9 1.3856(16)
C21 C22 1.3955(16)
C21 C26 1.3963(16)
C22 C23 1.3840(17)
C23 C24 1.3843(19)
C24 C25 1.3777(19)
C25 C26 1.3788(18)
C31 C32 1.3880(15)
C31 C36 1.3886(16)
C32 C33 1.3865(16)
C33 C34 1.3774(16)
C34 C35 1.3813(16)
C35 C36 1.3823(16)

loop_
_geom_hbond_atom_site_label_D
_geom_hbond_atom_site_label_H
_geom_hbond_atom_site_label_A
_geom_hbond_distance_DH
_geom_hbond_distance_HA
_geom_hbond_distance_DA
_geom_hbond_angle_DHA
_geom_hbond_site_symmetry_A
N3 H3N O2 0.897(12) 2.045(12) 2.9230(13) 165.8(11) 4_566

loop_
_cod_related_entry_id
_cod_related_entry_code
_cod_related_entry_database
1 3837921 ChemSpider
